data_4030820
loop_
_publ_author_name
'Jannin, M.'
'Kilinsky, C.'
'Godefroy, G.'
'Jannot, B.'
'Sorokina, N. I.'
'Lee, D. Y.'
'Simonov, V. I.'
'Vronkova, V. I.'
'Yanoviskii, V. K.'

_publ_section_title
;
 Crystal structures and dielectric properties of compounds in the
 KTiOPP4-TlTiOPO4 and RbTiOPO4-TlTiOPO4 systems
;
_journal_name_full 'European Journal of Solid State and Inorganic Chemistry'
_journal_page_first 607
_journal_page_last 621
_journal_volume 33
_journal_year 1996
_chemical_formula_sum 'O5 P Ti Tl'
_chemical_formula_weight 363.22
_space_group_IT_number 33
_symmetry_cell_setting orthorhombic
_symmetry_Int_Tables_number 33
_symmetry_space_group_name_Hall 'P 2c -2n'
_symmetry_space_group_name_H-M 'P n a 21'
_cell_angle_alpha 90
_cell_angle_beta 90
_cell_angle_gamma 90
_cell_formula_units_Z 8
_cell_length_a 12.906(2)
_cell_length_b 6.468(1)
_cell_length_c 10.519(2)
_cell_volume 878.1(3)
_diffrn_ambient_temperature 293
_diffrn_radiation_probe x-ray
_diffrn_radiation_type MoK\a
_diffrn_radiation_wavelength 0.71073
_exptl_absorpt_coefficient_mu 39.29
_exptl_crystal_density_diffrn 5.495
_exptl_crystal_density_meas 5.52
_refine_ls_number_parameters 190
_refine_ls_number_reflns 1730
_refine_ls_R_factor_gt 0.042
_refine_ls_wR_factor_gt 0.043
_cod_data_source_file EJSSIC-1996-33-607-621-1.cif
_cod_data_source_block TlTiOPO4
_cod_database_code 4030820

loop_
_symmetry_equiv_pos_site_id
_symmetry_equiv_pos_as_xyz
1 x,y,z
2 -x,-y,1/2+z
3 1/2-x,1/2+y,1/2+z
4 1/2+x,1/2-y,z

loop_
_atom_site_label
_atom_site_type_symbol
_atom_site_thermal_displace_type
_atom_site_fract_x
_atom_site_fract_y
_atom_site_fract_z
_atom_site_occupancy
_atom_site_U_iso_or_equiv
T11 Tl Uiso 0.10272(4) 0.69583(9) 0.0760(2) 1.000 0.0229(1)
T12 Tl Uiso 0.38614(5) 0.78997(9) 0.3332(3) 1.000 0.0293(1)
Ti1 Ti Uiso 0.3717(2) 0.5003(4) 0.00000 1.000 0.0076(4)
Ti2 Ti Uiso 0.2471(2) 0.2686(3) 0.2510(3) 1.000 0.0071(4)
P1 P Uiso 0.4988(2) 0.3343(4) 0.2590(4) 1.000 0.0071(5)
P2 P Uiso 0.1815(2) 0.5026(5) 0.5118(4) 1.000 0.0075(6)
O1 O Uiso 0.4855(7) 0.482(2) 0.1490(10) 1.000 0.0127(13)
O2 O Uiso 0.5116(7) 0.4610(10) 0.3830(10) 1.000 0.0114(13)
O3 O Uiso 0.4001(7) 0.2040(10) 0.2760(10) 1.000 0.0139(13)
O4 O Uiso 0.5941(6) 0.1950(10) 0.2430(10) 1.000 0.0114(13)
O5 O Uiso 0.1150(6) 0.3130(10) 0.5420(10) 1.000 0.0101(13)
O6 O Uiso 0.1143(7) 0.690(2) 0.4820(10) 1.000 0.0152(13)
O7 O Uiso 0.2542(8) 0.545(2) 0.6270(10) 1.000 0.0139(13)
O8 O Uiso 0.2537(7) 0.459(2) 0.3980(10) 1.000 0.0152(13)
O9 O Uiso 0.2234(7) 0.045(2) 0.3870(10) 1.000 0.0139(13)
O10 O Uiso 0.2230(7) -0.035(2) 0.6410(10) 1.000 0.0127(13)

loop_
_atom_type_symbol
_atom_type_description
_atom_type_scat_dispersion_real
_atom_type_scat_dispersion_imag
_atom_type_scat_source
O O 0.0106 0.0060 ' International Tables Vol C Tables 4.2.6.8 and 6.1.1.4'
P P 0.1023 0.0942 ' International Tables Vol C Tables 4.2.6.8 and 6.1.1.4'
Ti Ti 0.2776 0.4457 ' International Tables Vol C Tables 4.2.6.8 and 6.1.1.4'
Tl Tl -2.8358 9.6688 ' International Tables Vol C Tables 4.2.6.8 and 6.1.1.4'

loop_
_geom_angle_atom_site_label_1
_geom_angle_atom_site_label_2
_geom_angle_atom_site_label_3
_geom_angle
_geom_angle_site_symmetry_1
_geom_angle_site_symmetry_3
_geom_angle_publ_flag
O7 T11 O10 82.0(3) 3_554 3_554 yes
O1 T11 O7 73.0(3) 4_465 3_554 yes
O1 T11 O10 143.2(3) 4_465 3_554 yes
O2 T12 O8 73.8(3) . . yes
O1 Ti1 O2 86.6(4) . 2_664 yes
O1 Ti1 O6 87.3(5) . 3_544 yes
O1 Ti1 O5 80.9(4) . 3_554 yes
O1 Ti1 O9 173.0(6) . 3_554 yes
O1 Ti1 O10 82.3(4) . 3_554 yes
O2 Ti1 O6 90.0(3) 2_664 3_544 yes
O2 Ti1 O5 86.9(3) 2_664 3_554 yes
O2 Ti1 O9 95.3(4) 2_664 3_554 yes
O2 Ti1 O10 168.8(4) 2_664 3_554 yes
O5 Ti1 O6 168.0(4) 3_554 3_544 yes
O6 Ti1 O9 99.5(5) 3_544 3_554 yes
O6 Ti1 O10 90.6(5) 3_544 3_554 yes
O5 Ti1 O9 92.4(5) 3_554 3_554 yes
O5 Ti1 O10 90.2(5) 3_554 3_554 yes
O9 Ti1 O10 95.6(5) 3_554 3_554 yes
O3 Ti2 O8 89.1(4) . . yes
O3 Ti2 O9 84.8(4) . . yes
O3 Ti2 O7 86.7(4) . 3_544 yes
O3 Ti2 O10 91.2(4) . 3_554 yes
O3 Ti2 O4 172.8(4) . 4_455 yes
O8 Ti2 O9 84.3(5) . . yes
O7 Ti2 O8 170.4(5) 3_544 . yes
O8 Ti2 O10 93.2(5) . 3_554 yes
O4 Ti2 O8 90.1(4) 4_455 . yes
O7 Ti2 O9 86.7(5) 3_544 . yes
O9 Ti2 O10 175.3(4) . 3_554 yes
O4 Ti2 O9 88.0(4) 4_455 . yes
O7 Ti2 O10 95.6(5) 3_544 3_554 yes
O4 Ti2 O7 92.9(4) 4_455 3_544 yes
O4 Ti2 O10 96.0(4) 4_455 3_554 yes
O1 P1 O2 108.8(6) . . yes
O1 P1 O3 110.0(5) . . yes
O1 P1 O4 112.3(6) . . yes
O2 P1 O3 106.3(5) . . yes
O2 P1 O4 108.5(5) . . yes
O3 P1 O4 110.8(4) . . yes
O5 P2 O6 111.2(5) . . yes
O5 P2 O7 108.5(6) . . yes
O5 P2 O8 110.7(6) . . yes
O6 P2 O7 111.3(7) . . yes
O6 P2 O8 109.3(6) . . yes
O7 P2 O8 105.8(5) . . yes
Ti1 O1 P1 132.1(7) . . yes
T11 O1 Ti1 97.7(4) 4_565 . yes
T11 O1 P1 130.2(5) 4_565 . yes
T12 O2 P1 100.8(5) . . yes
T12 O2 Ti1 118.5(3) . 2_665 yes
Ti1 O2 P1 132.7(5) 2_665 . yes
Ti2 O3 P1 132.5(4) . . yes
Ti2 O4 P1 136.2(4) 4_555 . yes
Ti1 O5 P2 133.6(5) 3_545 . yes
Ti1 O6 P2 136.0(6) 3_555 . yes
Ti2 O7 P2 130.3(7) 3_555 . yes
T12 O8 Ti2 108.0(4) . . yes
T12 O8 P2 114.5(6) . . yes
Ti2 O8 P2 134.0(7) . . yes
Ti1 O9 Ti2 134.4(6) 3_545 . yes
Ti1 O10 Ti2 136.6(7) 3_545 3_545 yes

loop_
_geom_bond_atom_site_label_1
_geom_bond_atom_site_label_2
_geom_bond_distance
_geom_bond_site_symmetry_2
_geom_bond_publ_flag
T11 O7 2.966(12) 3_554 yes
T11 O10 2.785(10) 3_554 yes
T11 O1 2.687(12) 4_465 yes
T12 O2 2.725(8) . yes
T12 O8 2.823(12) . yes
Ti1 O1 2.151(10) . yes
Ti1 O2 1.961(10) 2_664 yes
Ti1 O6 2.024(13) 3_544 yes
Ti1 O5 2.077(7) 3_554 yes
Ti1 O9 1.733(10) 3_554 yes
Ti1 O10 1.935(10) 3_554 yes
Ti2 O3 2.035(9) . yes
Ti2 O8 1.979(12) . yes
Ti2 O9 2.057(12) . yes
Ti2 O7 1.948(12) 3_544 yes
Ti2 O10 1.761(12) 3_554 yes
Ti2 O4 1.990(8) 4_455 yes
P1 O1 1.510(12) . yes
P1 O2 1.549(10) . yes
P1 O3 1.538(9) . yes
P1 O4 1.534(8) . yes
P2 O5 1.530(8) . yes
P2 O6 1.523(12) . yes
P2 O7 1.557(11) . yes
P2 O8 1.543(11) . yes

loop_
_geom_torsion_atom_site_label_1
_geom_torsion_atom_site_label_2
_geom_torsion_atom_site_label_3
_geom_torsion_atom_site_label_4
_geom_torsion
_geom_torsion_site_symmetry_1
_geom_torsion_site_symmetry_3
_geom_torsion_site_symmetry_4
_geom_torsion_publ_flag
O7 T11 O10 Ti1 -71.2(5) 3_554 3_554 . no
O7 T11 O10 Ti2 132.3(6) 3_554 3_554 . no
O1 T11 O10 Ti1 -118.5(5) 4_465 3_554 . no
O1 T11 O10 Ti2 85.0(8) 4_465 3_554 . no
O8 T12 O2 P1 77.1(4) . . . no
O8 T12 O2 Ti1 -130.1(5) . . 2_665 no
O2 T12 O8 Ti2 -75.8(5) . . . no
O2 T12 O8 P2 122.4(6) . . . no
O2 Ti1 O1 P1 -134.0(9) 2_664 . . no
O2 Ti1 O1 T11 44.7(3) 2_664 . 4_565 no
O6 Ti1 O1 P1 -43.9(9) 3_544 . . no
O6 Ti1 O1 T11 134.9(4) 3_544 . 4_565 no
O5 Ti1 O1 P1 138.6(9) 3_554 . . no
O5 Ti1 O1 T11 -42.7(4) 3_554 . 4_565 no
O10 Ti1 O1 P1 47.1(9) 3_554 . . no
O10 Ti1 O1 T11 -134.1(5) 3_554 . 4_565 no
O1 Ti1 O2 T12 71.4(5) . 2_664 2_664 no
O1 Ti1 O2 P1 -146.3(7) . 2_664 2_664 no
O1 Ti1 O6 P2 109.3(9) . 3_544 3_544 no
O1 Ti1 O5 P2 -164.0(9) . 3_554 3_554 no
O1 Ti1 O10 T11 146.1(5) . 3_554 . no
O1 Ti1 O10 Ti2 -66.5(9) . 3_554 . no
O6 Ti1 O10 T11 -126.8(4) 3_544 3_554 . no
O6 Ti1 O10 Ti2 20.7(9) 3_544 3_554 . no
O5 Ti1 O10 T11 65.3(4) 3_554 3_554 . no
O5 Ti1 O10 Ti2 -147.3(8) 3_554 3_554 . no
O9 Ti1 O10 T11 -27.2(6) 3_554 3_554 . no
O9 Ti1 O10 Ti2 120.3(9) 3_554 3_554 . no
O8 Ti2 O3 P1 -68.0(9) . . . no
O9 Ti2 O3 P1 -152.4(9) . . . no
O7 Ti2 O3 P1 120.7(9) 3_544 . . no
O10 Ti2 O3 P1 25.1(9) 3_554 . . no
O3 Ti2 O8 T12 65.4(4) . . . no
O3 Ti2 O8 P2 -137.8(10) . . . no
O9 Ti2 O8 T12 150.3(4) . . . no
O9 Ti2 O8 P2 -52.9(10) . . . no
O10 Ti2 O8 T12 -25.7(5) 3_554 . . no
O10 Ti2 O8 P2 131.0(10) 3_554 . . no
O4 Ti2 O8 T12 -121.7(4) 4_455 . . no
O4 Ti2 O8 P2 35.0(10) 4_455 . . no
O3 Ti2 O9 Ti1 151.8(9) . . 3_545 no
O8 Ti2 O9 Ti1 62.2(9) . . 3_545 no
O7 Ti2 O9 Ti1 -121.2(9) 3_544 . 3_545 no
O4 Ti2 O9 Ti1 -28.2(9) 4_455 . 3_545 no
O3 Ti2 O7 T11 135.1(7) . 3_544 1_545 no
O3 Ti2 O7 P2 -50.6(9) . 3_544 3_544 no
O9 Ti2 O7 T11 50.1(7) . 3_544 1_545 no
O9 Ti2 O7 P2 -135.6(9) . 3_544 3_544 no
O3 Ti2 O10 T11 -171.3(5) . 3_554 . no
O3 Ti2 O10 Ti1 42.7(9) . 3_554 . no
O8 Ti2 O10 T11 -82.1(5) . 3_554 . no
O8 Ti2 O10 Ti1 131.9(8) . 3_554 . no
O7 Ti2 O10 T11 101.9(5) 3_544 3_554 . no
O7 Ti2 O10 Ti1 -44.1(9) 3_544 3_554 . no
O4 Ti2 O10 T11 8.4(5) 4_455 3_554 . no
O4 Ti2 O10 Ti1 -137.6(8) 4_455 3_554 . no
O8 Ti2 O4 P1 -116.9(10) . 4_455 4_455 no
O9 Ti2 O4 P1 -32.6(10) . 4_455 4_455 no
O2 P1 O1 Ti1 -128.9(8) . . . no
O2 P1 O1 T11 52.7(8) . . 4_565 no
O3 P1 O1 Ti1 -12.9(10) . . . no
O3 P1 O1 T11 168.8(6) . . 4_565 no
O4 P1 O1 Ti1 111.0(8) . . . no
O4 P1 O1 T11 -67.4(9) . . 4_565 no
O1 P1 O2 T12 34.2(5) . . . no
O1 P1 O2 Ti1 -112.7(7) . . 2_665 no
O3 P1 O2 T12 -84.2(4) . . . no
O3 P1 O2 Ti1 128.9(6) . . 2_665 no
O4 P1 O2 T12 156.6(4) . . . no
O4 P1 O2 Ti1 9.7(8) . . 2_665 no
O1 P1 O3 Ti2 -34.6(10) . . . no
O2 P1 O3 Ti2 83.0(9) . . . no
O4 P1 O3 Ti2 -159.3(7) . . . no
O1 P1 O4 Ti2 71.6(11) . . 4_555 no
O2 P1 O4 Ti2 -48.7(10) . . 4_555 no
O3 P1 O4 Ti2 -165.1(8) . . 4_555 no
O6 P2 O5 Ti1 141.6(7) . . 3_545 no
O7 P2 O5 Ti1 -95.7(9) . . 3_545 no
O8 P2 O5 Ti1 20.0(10) . . 3_545 no
O5 P2 O6 Ti1 150.8(8) . . 3_555 no
O7 P2 O6 Ti1 29.7(11) . . 3_555 no
O8 P2 O6 Ti1 -86.8(10) . . 3_555 no
O5 P2 O7 Ti2 -109.9(9) . . 3_555 no
O6 P2 O7 Ti2 12.8(11) . . 3_555 no
O8 P2 O7 Ti2 131.3(9) . . 3_555 no
O5 P2 O8 T12 -178.5(5) . . . no
O5 P2 O8 Ti2 25.9(11) . . . no
O6 P2 O8 T12 58.8(7) . . . no
O6 P2 O8 Ti2 -96.9(10) . . . no
O7 P2 O8 T12 -61.1(7) . . . no
O7 P2 O8 Ti2 143.2(9) . . . no
